data_7704228
loop_
_publ_author_name
'Plommer, Hart'
'Stein, Laura'
'Murphy, Jennifer N.'
'Ikpo, Nduka'
'Mora-Diez, Nelaine'
'Kerton, Francesca M.'

_publ_section_title
;
 Copolymerization of CHO/CO<sub>2</sub> catalyzed by a series of aluminum
 amino-phenolate complexes and insights into structure-activity
 relationships.
;
_journal_issue 20
_journal_name_full 'Dalton transactions (Cambridge, England : 2003)'
_journal_page_first 6884
_journal_page_last 6895
_journal_paper_doi 10.1039/d0dt00726a
_journal_volume 49
_journal_year 2020
_chemical_formula_moiety 'C42 H68 Al Cl N2 O4'
_chemical_formula_sum 'C42 H68 Al Cl N2 O4'
_chemical_formula_weight 727.41
_chemical_properties_physical Air-sensitive,Moisture-sensitive
_space_group_crystal_system triclinic
_space_group_IT_number 2
_space_group_name_Hall '-P 1'
_space_group_name_H-M_alt 'P -1'
_atom_sites_solution_hydrogens geom
_atom_sites_solution_primary dual
_audit_creation_date 2018-03-06
_audit_creation_method
;
Olex2 1.2
(compiled 2017.01.04 svn.r3372 for OlexSys, GUI svn.r5292)
;
_audit_update_record
;
2019-06-26 deposited with the CCDC.	2020-04-29 downloaded from the CCDC.
;
_cell_angle_alpha 111.101(2)
_cell_angle_beta 105.252(2)
_cell_angle_gamma 93.044(2)
_cell_formula_units_Z 2
_cell_length_a 11.4893(3)
_cell_length_b 13.7084(4)
_cell_length_c 15.1276(3)
_cell_measurement_reflns_used 9084
_cell_measurement_temperature 293(2)
_cell_measurement_theta_max 29.6920
_cell_measurement_theta_min 1.8160
_cell_volume 2115.43(10)
_computing_cell_refinement 'CrysAlisPro 1.171.38.43 (Rigaku OD, 2015)'
_computing_data_collection 'CrysAlisPro 1.171.38.43 (Rigaku OD, 2015)'
_computing_data_reduction 'CrysAlisPro 1.171.38.43 (Rigaku OD, 2015)'
_computing_molecular_graphics 'Olex2 (Dolomanov et al., 2009)'
_computing_publication_material 'Olex2 (Dolomanov et al., 2009)'
_computing_structure_refinement 'ShelXL (Sheldrick, 2015)'
_computing_structure_solution 'ShelXT (Sheldrick, 2015)'
_diffrn_ambient_temperature 293(2)
_diffrn_detector 'CCD plate'
_diffrn_measured_fraction_theta_full 0.999
_diffrn_measured_fraction_theta_max 0.999
_diffrn_measurement_details
;
List of Runs (angles in degrees, time in seconds):

  # Type    Start    End  Width  t~exp~   \w     \q     \k     \f   Frames
#--------------------------------------------------------------------------
  1  \w    -70.00 110.00   0.50   10.00    --   20.00  54.00   0.00  360
  2  \w    -70.00 110.00   0.50   10.00    --   20.00  54.00  90.00  360
  3  \w    -70.00 110.00   0.50   10.00    --   20.00  54.00 180.00  360
  4  \w    -70.00 110.00   0.50   10.00    --   20.00  54.00 270.00  360
;
_diffrn_measurement_device 'abstract diffractometer'
_diffrn_measurement_device_type 'dtrek-CrysAlisPro-abstract goniometer imported rigaku-d*trek images'
_diffrn_measurement_method '\w scans'
_diffrn_orient_matrix_type 'CrysAlisPro convention (1999,Acta A55,543-557)'
_diffrn_orient_matrix_UB_11 -0.0153088000
_diffrn_orient_matrix_UB_12 -0.0264410000
_diffrn_orient_matrix_UB_13 -0.0523701000
_diffrn_orient_matrix_UB_21 -0.0059889000
_diffrn_orient_matrix_UB_22 -0.0495918000
_diffrn_orient_matrix_UB_23 0.0045757000
_diffrn_orient_matrix_UB_31 -0.0627527000
_diffrn_orient_matrix_UB_32 0.0016387000
_diffrn_orient_matrix_UB_33 -0.0041727000
_diffrn_radiation_monochromator graphite
_diffrn_radiation_probe x-ray
_diffrn_radiation_type MoK\a
_diffrn_radiation_wavelength 0.71073
_diffrn_reflns_av_R_equivalents 0.0425
_diffrn_reflns_av_unetI/netI 0.0391
_diffrn_reflns_Laue_measured_fraction_full 0.999
_diffrn_reflns_Laue_measured_fraction_max 0.999
_diffrn_reflns_limit_h_max 14
_diffrn_reflns_limit_h_min -13
_diffrn_reflns_limit_k_max 16
_diffrn_reflns_limit_k_min -16
_diffrn_reflns_limit_l_max 18
_diffrn_reflns_limit_l_min -18
_diffrn_reflns_number 27634
_diffrn_reflns_point_group_measured_fraction_full 0.999
_diffrn_reflns_point_group_measured_fraction_max 0.999
_diffrn_reflns_theta_full 25.242
_diffrn_reflns_theta_max 25.681
_diffrn_reflns_theta_min 2.256
_diffrn_source 'fine-focus sealed X-ray tube'
_diffrn_source_type 'Enhance (Mo) X-ray Source'
_exptl_absorpt_coefficient_mu 0.151
_exptl_absorpt_correction_T_max 1.00000
_exptl_absorpt_correction_T_min 0.89274
_exptl_absorpt_correction_type multi-scan
_exptl_absorpt_process_details
;
CrysAlisPro 1.171.38.43 (Rigaku Oxford Diffraction, 2015)
Empirical absorption correction using spherical harmonics,
 implemented in SCALE3 ABSPACK scaling algorithm.
;
_exptl_crystal_colour colourless
_exptl_crystal_density_diffrn 1.142
_exptl_crystal_description block
_exptl_crystal_F_000 792
_exptl_crystal_size_max 0.2
_exptl_crystal_size_mid 0.2
_exptl_crystal_size_min 0.1
_refine_diff_density_max 0.391
_refine_diff_density_min -0.316
_refine_diff_density_rms 0.069
_refine_ls_extinction_method none
_refine_ls_goodness_of_fit_ref 1.057
_refine_ls_hydrogen_treatment constr
_refine_ls_matrix_type full
_refine_ls_number_parameters 467
_refine_ls_number_reflns 8009
_refine_ls_number_restraints 0
_refine_ls_restrained_S_all 1.057
_refine_ls_R_factor_all 0.0604
_refine_ls_R_factor_gt 0.0491
_refine_ls_shift/su_max 0.000
_refine_ls_shift/su_mean 0.000
_refine_ls_structure_factor_coef Fsqd
_refine_ls_weighting_details 'w=1/[\s^2^(Fo^2^)+(0.0570P)^2^+1.0759P] where P=(Fo^2^+2Fc^2^)/3'
_refine_ls_weighting_scheme calc
_refine_ls_wR_factor_gt 0.1161
_refine_ls_wR_factor_ref 0.1250
_reflns_Friedel_coverage 0.000
_reflns_number_gt 6681
_reflns_number_total 8009
_reflns_threshold_expression 'I > 2\s(I)'
_cod_data_source_file d0dt00726a2.cif
_cod_data_source_block mun1077
_cod_depositor_comments 'Adding full bibliography for 7704226--7704229.cif.'
_cod_database_code 7704228
_shelx_shelxl_version_number 2017/1
_chemical_oxdiff_formula C42H68AlClN2O2
_shelx_space_group_comment
;
The symmetry employed for this shelxl refinement is uniquely defined
by the following loop, which should always be used as a source of
symmetry information in preference to the above space-group names.
They are only intended as comments.
;
_reflns_odcompleteness_completeness 99.98
_reflns_odcompleteness_iscentric 1
_reflns_odcompleteness_theta 26.32
_olex2_refinement_description
;
1. Fixed Uiso
 At 1.2 times of:
  All C(H) groups, All C(H,H) groups
 At 1.5 times of:
  All C(H,H,H) groups
2.a Ternary CH refined with riding coordinates:
 C2(H2), C5(H5), C8(H8), C11(H11)
2.b Secondary CH2 refined with riding coordinates:
 C1(H1A,H1B), C6(H6A,H6B), C7(H7A,H7B), C12(H12A,H12B), C13(H13A,H13B),
 C28(H28A,H28B)
2.c Aromatic/amide H refined with riding coordinates:
 C17(H17), C19(H19), C32(H32), C34(H34)
2.d Idealised Me refined as rotating group:
 C3(H3A,H3B,H3C), C4(H4A,H4B,H4C), C9(H9A,H9B,H9C), C10(H10A,H10B,H10C),
 C21(H21A,H21B,H21C), C22(H22A,H22B,H22C), C23(H23A,H23B,H23C), C25(H25A,H25B,
 H25C), C26(H26A,H26B,H26C), C27(H27A,H27B,H27C), C36(H36A,H36B,H36C), C37(H37A,
 H37B,H37C), C38(H38A,H38B,H38C), C40(H40A,H40B,H40C), C41(H41A,H41B,H41C),
 C42(H42A,H42B,H42C)
;
_olex2_submission_special_instructions 'No special instructions were received'
_oxdiff_exptl_absorpt_empirical_details
;
Empirical correction (ABSPACK) includes:
- Absorption correction using spherical harmonics
- Frame scaling
- Detector area scaling
;
_oxdiff_exptl_absorpt_empirical_full_max 1.158
_oxdiff_exptl_absorpt_empirical_full_min 0.874

loop_
_space_group_symop_operation_xyz
'x, y, z'
'-x, -y, -z'

loop_
_atom_site_label
_atom_site_type_symbol
_atom_site_fract_x
_atom_site_fract_y
_atom_site_fract_z
_atom_site_U_iso_or_equiv
_atom_site_adp_type
_atom_site_occupancy
_atom_site_site_symmetry_order
_atom_site_calc_flag
_atom_site_refinement_flags_posn
_atom_site_refinement_flags_adp
_atom_site_refinement_flags_occupancy
_atom_site_disorder_assembly
_atom_site_disorder_group
Cl1 Cl 0.23502(4) 0.44927(4) 0.22047(4) 0.02497(13) Uani 1 1 d . . . . .
Al1 Al 0.27017(5) 0.62344(4) 0.28899(4) 0.01770(14) Uani 1 1 d . . . . .
O1 O 0.30718(11) 0.68874(10) 0.41945(9) 0.0196(3) Uani 1 1 d . . . . .
O2 O 0.25969(11) 0.69362(10) 0.21025(9) 0.0198(3) Uani 1 1 d . . . . .
O3 O 0.71202(11) 0.65619(10) 0.42650(10) 0.0254(3) Uani 1 1 d . . . . .
O4 O -0.15698(11) 0.66736(10) 0.18653(10) 0.0254(3) Uani 1 1 d . . . . .
N1 N 0.08117(13) 0.62232(12) 0.27716(11) 0.0183(3) Uani 1 1 d . . . . .
N2 N 0.45921(13) 0.62176(12) 0.30155(11) 0.0184(3) Uani 1 1 d . . . . .
C1 C 0.05112(16) 0.73128(14) 0.29574(14) 0.0196(4) Uani 1 1 d . . . . .
H1A H 0.075576 0.756628 0.250101 0.023 Uiso 1 1 calc R . . . .
H1B H 0.098795 0.778111 0.362713 0.023 Uiso 1 1 calc R . . . .
C2 C -0.08325(16) 0.73814(15) 0.28393(14) 0.0215(4) Uani 1 1 d . . . . .
H2 H -0.107408 0.720134 0.334390 0.026 Uiso 1 1 calc R . . . .
C3 C -0.10783(18) 0.84841(15) 0.29326(15) 0.0263(4) Uani 1 1 d . . . . .
H3A H -0.083957 0.865612 0.243694 0.039 Uiso 1 1 calc GR . . . .
H3B H -0.061635 0.898830 0.358156 0.039 Uiso 1 1 calc GR . . . .
H3C H -0.193456 0.850622 0.283821 0.039 Uiso 1 1 calc GR . . . .
C4 C -0.21657(18) 0.49346(17) 0.06077(15) 0.0326(5) Uani 1 1 d . . . . .
H4A H -0.300551 0.501304 0.054447 0.049 Uiso 1 1 calc GR . . . .
H4B H -0.208572 0.420367 0.045957 0.049 Uiso 1 1 calc GR . . . .
H4C H -0.190283 0.516398 0.015170 0.049 Uiso 1 1 calc GR . . . .
C5 C -0.13825(17) 0.56014(15) 0.16593(14) 0.0243(4) Uani 1 1 d . . . . .
H5 H -0.164762 0.535659 0.212003 0.029 Uiso 1 1 calc R . . . .
C6 C -0.00402(16) 0.55032(15) 0.17776(13) 0.0217(4) Uani 1 1 d . . . . .
H6A H 0.005762 0.477619 0.167711 0.026 Uiso 1 1 calc R . . . .
H6B H 0.018994 0.565874 0.126383 0.026 Uiso 1 1 calc R . . . .
C7 C 0.53391(16) 0.72856(14) 0.36671(13) 0.0191(4) Uani 1 1 d . . . . .
H7A H 0.517781 0.751783 0.430309 0.023 Uiso 1 1 calc R . . . .
H7B H 0.507893 0.778493 0.336551 0.023 Uiso 1 1 calc R . . . .
C8 C 0.67107(16) 0.73143(15) 0.38467(14) 0.0217(4) Uani 1 1 d . . . . .
H8 H 0.689978 0.715439 0.321908 0.026 Uiso 1 1 calc R . . . .
C9 C 0.74111(17) 0.83882(16) 0.45965(15) 0.0262(4) Uani 1 1 d . . . . .
H9A H 0.717945 0.856233 0.519363 0.039 Uiso 1 1 calc GR . . . .
H9B H 0.722508 0.891525 0.432437 0.039 Uiso 1 1 calc GR . . . .
H9C H 0.827270 0.836769 0.474702 0.039 Uiso 1 1 calc GR . . . .
C10 C 0.69692(18) 0.47973(17) 0.41826(17) 0.0317(5) Uani 1 1 d . . . . .
H10A H 0.784158 0.486469 0.432562 0.048 Uiso 1 1 calc GR . . . .
H10B H 0.660269 0.407449 0.376810 0.048 Uiso 1 1 calc GR . . . .
H10C H 0.676374 0.500158 0.479269 0.048 Uiso 1 1 calc GR . . . .
C11 C 0.64964(17) 0.55071(15) 0.36494(15) 0.0241(4) Uani 1 1 d . . . . .
H11 H 0.668557 0.528095 0.301746 0.029 Uiso 1 1 calc R . . . .
C12 C 0.51181(16) 0.54481(15) 0.34436(14) 0.0208(4) Uani 1 1 d . . . . .
H12A H 0.472337 0.473522 0.298561 0.025 Uiso 1 1 calc R . . . .
H12B H 0.492777 0.557872 0.406006 0.025 Uiso 1 1 calc R . . . .
C13 C 0.06374(16) 0.58367(14) 0.35469(13) 0.0199(4) Uani 1 1 d . . . . .
H13A H -0.023153 0.567221 0.344410 0.024 Uiso 1 1 calc R . . . .
H13B H 0.097457 0.518677 0.346250 0.024 Uiso 1 1 calc R . . . .
C14 C 0.12300(16) 0.66246(14) 0.45919(13) 0.0188(4) Uani 1 1 d . . . . .
C15 C 0.24340(16) 0.71348(14) 0.48664(13) 0.0183(4) Uani 1 1 d . . . . .
C16 C 0.29593(16) 0.79061(14) 0.58459(13) 0.0195(4) Uani 1 1 d . . . . .
C17 C 0.22710(16) 0.80530(15) 0.65030(14) 0.0207(4) Uani 1 1 d . . . . .
H17 H 0.262409 0.853893 0.715294 0.025 Uiso 1 1 calc R . . . .
C18 C 0.10814(16) 0.75181(14) 0.62519(14) 0.0201(4) Uani 1 1 d . . . . .
C19 C 0.05694(16) 0.68255(14) 0.52723(14) 0.0198(4) Uani 1 1 d . . . . .
H19 H -0.023472 0.648585 0.506294 0.024 Uiso 1 1 calc R . . . .
C20 C 0.42413(16) 0.85565(15) 0.61903(14) 0.0222(4) Uani 1 1 d . . . . .
C21 C 0.43097(18) 0.91408(16) 0.55017(15) 0.0260(4) Uani 1 1 d . . . . .
H21A H 0.405424 0.864159 0.482360 0.039 Uiso 1 1 calc GR . . . .
H21B H 0.513558 0.947993 0.567123 0.039 Uiso 1 1 calc GR . . . .
H21C H 0.378182 0.966530 0.558095 0.039 Uiso 1 1 calc GR . . . .
C22 C 0.52019(17) 0.78183(16) 0.62185(14) 0.0252(4) Uani 1 1 d . . . . .
H22A H 0.520700 0.755205 0.672571 0.038 Uiso 1 1 calc GR . . . .
H22B H 0.599510 0.820618 0.636207 0.038 Uiso 1 1 calc GR . . . .
H22C H 0.500284 0.723628 0.558522 0.038 Uiso 1 1 calc GR . . . .
C23 C 0.45430(19) 0.94195(17) 0.72396(15) 0.0325(5) Uani 1 1 d . . . . .
H23A H 0.392056 0.986036 0.726234 0.049 Uiso 1 1 calc GR . . . .
H23B H 0.531990 0.984412 0.740334 0.049 Uiso 1 1 calc GR . . . .
H23C H 0.457721 0.909409 0.770956 0.049 Uiso 1 1 calc GR . . . .
C24 C 0.04302(17) 0.77000(16) 0.70489(14) 0.0243(4) Uani 1 1 d . . . . .
C25 C 0.0464(2) 0.88852(18) 0.76061(19) 0.0448(6) Uani 1 1 d . . . . .
H25A H 0.129887 0.923544 0.791078 0.067 Uiso 1 1 calc GR . . . .
H25B H 0.006767 0.898386 0.810981 0.067 Uiso 1 1 calc GR . . . .
H25C H 0.004772 0.917990 0.714731 0.067 Uiso 1 1 calc GR . . . .
C26 C 0.10867(19) 0.7227(2) 0.77868(16) 0.0347(5) Uani 1 1 d . . . . .
H26A H 0.110901 0.649348 0.743242 0.052 Uiso 1 1 calc GR . . . .
H26B H 0.065425 0.728803 0.826270 0.052 Uiso 1 1 calc GR . . . .
H26C H 0.190666 0.760521 0.812582 0.052 Uiso 1 1 calc GR . . . .
C27 C -0.09084(17) 0.71617(18) 0.66052(15) 0.0311(5) Uani 1 1 d . . . . .
H27A H -0.133114 0.743154 0.612756 0.047 Uiso 1 1 calc GR . . . .
H27B H -0.128493 0.730549 0.712535 0.047 Uiso 1 1 calc GR . . . .
H27C H -0.094927 0.641039 0.628424 0.047 Uiso 1 1 calc GR . . . .
C28 C 0.46421(16) 0.58888(15) 0.19672(13) 0.0196(4) Uani 1 1 d . . . . .
H28A H 0.545184 0.573263 0.195191 0.024 Uiso 1 1 calc R . . . .
H28B H 0.406087 0.524324 0.154972 0.024 Uiso 1 1 calc R . . . .
C29 C 0.43627(16) 0.67157(14) 0.15441(13) 0.0187(4) Uani 1 1 d . . . . .
C30 C 0.33326(16) 0.72048(14) 0.16244(13) 0.0180(4) Uani 1 1 d . . . . .
C31 C 0.30756(16) 0.79670(14) 0.11978(13) 0.0184(4) Uani 1 1 d . . . . .
C32 C 0.38488(16) 0.81537(15) 0.06791(13) 0.0210(4) Uani 1 1 d . . . . .
H32 H 0.366955 0.863463 0.037847 0.025 Uiso 1 1 calc R . . . .
C33 C 0.48727(16) 0.76666(15) 0.05819(13) 0.0201(4) Uani 1 1 d . . . . .
C34 C 0.51195(16) 0.69579(15) 0.10412(13) 0.0204(4) Uani 1 1 d . . . . .
H34 H 0.580818 0.663510 0.101347 0.024 Uiso 1 1 calc R . . . .
C35 C 0.19757(17) 0.85520(15) 0.12724(14) 0.0222(4) Uani 1 1 d . . . . .
C36 C 0.20895(17) 0.91695(15) 0.23745(14) 0.0246(4) Uani 1 1 d . . . . .
H36A H 0.230363 0.872247 0.273599 0.037 Uiso 1 1 calc GR . . . .
H36B H 0.132269 0.938833 0.242935 0.037 Uiso 1 1 calc GR . . . .
H36C H 0.271314 0.978280 0.264543 0.037 Uiso 1 1 calc GR . . . .
C37 C 0.07817(17) 0.77385(16) 0.07243(15) 0.0261(4) Uani 1 1 d . . . . .
H37A H 0.068925 0.743700 0.002533 0.039 Uiso 1 1 calc GR . . . .
H37B H 0.009794 0.808628 0.083088 0.039 Uiso 1 1 calc GR . . . .
H37C H 0.081592 0.718653 0.097591 0.039 Uiso 1 1 calc GR . . . .
C38 C 0.19017(19) 0.93614(17) 0.07836(16) 0.0300(5) Uani 1 1 d . . . . .
H38A H 0.263478 0.987885 0.109791 0.045 Uiso 1 1 calc GR . . . .
H38B H 0.120823 0.970783 0.085718 0.045 Uiso 1 1 calc GR . . . .
H38C H 0.181592 0.900405 0.008973 0.045 Uiso 1 1 calc GR . . . .
C39 C 0.56549(17) 0.79194(16) -0.00123(14) 0.0238(4) Uani 1 1 d . . . . .
C40 C 0.4854(2) 0.7642(2) -0.10793(16) 0.0459(6) Uani 1 1 d . . . . .
H40A H 0.449139 0.690763 -0.137007 0.069 Uiso 1 1 calc GR . . . .
H40B H 0.534587 0.777382 -0.146102 0.069 Uiso 1 1 calc GR . . . .
H40C H 0.422032 0.807210 -0.107690 0.069 Uiso 1 1 calc GR . . . .
C41 C 0.67095(19) 0.72922(18) -0.00495(16) 0.0305(5) Uani 1 1 d . . . . .
H41A H 0.723190 0.746188 0.061392 0.046 Uiso 1 1 calc GR . . . .
H41B H 0.717000 0.747213 -0.043031 0.046 Uiso 1 1 calc GR . . . .
H41C H 0.639093 0.654735 -0.035534 0.046 Uiso 1 1 calc GR . . . .
C42 C 0.6209(2) 0.90999(18) 0.04689(19) 0.0404(6) Uani 1 1 d . . . . .
H42A H 0.556459 0.951772 0.049330 0.061 Uiso 1 1 calc GR . . . .
H42B H 0.667843 0.925667 0.008301 0.061 Uiso 1 1 calc GR . . . .
H42C H 0.673040 0.926416 0.113146 0.061 Uiso 1 1 calc GR . . . .

loop_
_atom_site_aniso_label
_atom_site_aniso_U_11
_atom_site_aniso_U_22
_atom_site_aniso_U_33
_atom_site_aniso_U_23
_atom_site_aniso_U_13
_atom_site_aniso_U_12
Cl1 0.0187(2) 0.0216(2) 0.0331(3) 0.0082(2) 0.0088(2) 0.00320(18)
Al1 0.0141(3) 0.0208(3) 0.0187(3) 0.0082(2) 0.0050(2) 0.0035(2)
O1 0.0147(6) 0.0254(7) 0.0196(6) 0.0090(5) 0.0061(5) 0.0032(5)
O2 0.0150(6) 0.0261(7) 0.0211(7) 0.0115(6) 0.0066(5) 0.0046(5)
O3 0.0185(7) 0.0258(7) 0.0319(8) 0.0151(6) 0.0021(6) 0.0042(6)
O4 0.0176(7) 0.0275(7) 0.0253(7) 0.0076(6) 0.0007(6) 0.0045(6)
N1 0.0168(7) 0.0203(8) 0.0171(8) 0.0074(6) 0.0039(6) 0.0018(6)
N2 0.0164(7) 0.0219(8) 0.0189(8) 0.0098(6) 0.0059(6) 0.0036(6)
C1 0.0176(9) 0.0215(9) 0.0204(9) 0.0090(8) 0.0059(7) 0.0028(7)
C2 0.0171(9) 0.0252(10) 0.0205(9) 0.0070(8) 0.0056(8) 0.0028(8)
C3 0.0226(10) 0.0283(11) 0.0307(11) 0.0130(9) 0.0097(9) 0.0073(8)
C4 0.0229(10) 0.0345(12) 0.0299(11) 0.0059(9) 0.0003(9) 0.0048(9)
C5 0.0184(9) 0.0258(10) 0.0264(10) 0.0086(8) 0.0052(8) 0.0041(8)
C6 0.0187(9) 0.0239(10) 0.0189(9) 0.0053(8) 0.0041(8) 0.0027(8)
C7 0.0173(9) 0.0220(9) 0.0200(9) 0.0096(8) 0.0063(7) 0.0057(7)
C8 0.0184(9) 0.0254(10) 0.0247(10) 0.0135(8) 0.0065(8) 0.0052(8)
C9 0.0190(10) 0.0282(11) 0.0307(11) 0.0108(9) 0.0072(8) 0.0029(8)
C10 0.0228(10) 0.0317(11) 0.0440(13) 0.0221(10) 0.0046(9) 0.0073(9)
C11 0.0202(10) 0.0243(10) 0.0298(11) 0.0138(8) 0.0061(8) 0.0048(8)
C12 0.0188(9) 0.0230(10) 0.0246(10) 0.0137(8) 0.0062(8) 0.0054(8)
C13 0.0151(9) 0.0226(10) 0.0233(10) 0.0110(8) 0.0055(7) 0.0009(7)
C14 0.0169(9) 0.0214(9) 0.0196(9) 0.0105(8) 0.0042(7) 0.0035(7)
C15 0.0170(9) 0.0217(9) 0.0198(9) 0.0107(8) 0.0070(7) 0.0065(7)
C16 0.0176(9) 0.0213(9) 0.0224(9) 0.0119(8) 0.0057(8) 0.0041(7)
C17 0.0206(9) 0.0228(10) 0.0193(9) 0.0091(8) 0.0057(8) 0.0046(8)
C18 0.0187(9) 0.0227(10) 0.0234(10) 0.0124(8) 0.0082(8) 0.0060(8)
C19 0.0141(9) 0.0224(9) 0.0264(10) 0.0141(8) 0.0056(8) 0.0029(7)
C20 0.0177(9) 0.0259(10) 0.0211(9) 0.0072(8) 0.0065(8) -0.0010(8)
C21 0.0254(10) 0.0235(10) 0.0312(11) 0.0107(8) 0.0121(9) 0.0029(8)
C22 0.0176(9) 0.0351(11) 0.0234(10) 0.0140(9) 0.0042(8) 0.0004(8)
C23 0.0258(11) 0.0357(12) 0.0279(11) 0.0032(9) 0.0103(9) -0.0077(9)
C24 0.0210(10) 0.0306(11) 0.0246(10) 0.0121(8) 0.0099(8) 0.0042(8)
C25 0.0474(14) 0.0360(13) 0.0573(16) 0.0088(12) 0.0389(13) 0.0079(11)
C26 0.0266(11) 0.0560(15) 0.0291(11) 0.0239(11) 0.0104(9) 0.0060(10)
C27 0.0215(10) 0.0484(13) 0.0300(11) 0.0199(10) 0.0120(9) 0.0041(9)
C28 0.0159(9) 0.0235(10) 0.0200(9) 0.0078(8) 0.0067(7) 0.0058(7)
C29 0.0176(9) 0.0210(9) 0.0163(9) 0.0069(7) 0.0038(7) 0.0030(7)
C30 0.0149(9) 0.0214(9) 0.0159(9) 0.0065(7) 0.0034(7) 0.0006(7)
C31 0.0160(9) 0.0214(9) 0.0159(9) 0.0053(7) 0.0045(7) 0.0029(7)
C32 0.0195(9) 0.0255(10) 0.0186(9) 0.0101(8) 0.0046(8) 0.0039(8)
C33 0.0173(9) 0.0243(10) 0.0166(9) 0.0055(8) 0.0054(7) 0.0021(7)
C34 0.0161(9) 0.0246(10) 0.0177(9) 0.0054(8) 0.0044(7) 0.0048(7)
C35 0.0196(9) 0.0267(10) 0.0260(10) 0.0141(8) 0.0097(8) 0.0076(8)
C36 0.0222(10) 0.0244(10) 0.0307(11) 0.0106(8) 0.0133(8) 0.0058(8)
C37 0.0193(10) 0.0366(11) 0.0263(10) 0.0153(9) 0.0077(8) 0.0090(8)
C38 0.0288(11) 0.0372(12) 0.0381(12) 0.0234(10) 0.0184(10) 0.0163(9)
C39 0.0222(10) 0.0324(11) 0.0218(10) 0.0141(8) 0.0092(8) 0.0067(8)
C40 0.0308(12) 0.089(2) 0.0277(12) 0.0311(13) 0.0131(10) 0.0137(13)
C41 0.0291(11) 0.0396(12) 0.0345(12) 0.0196(10) 0.0196(9) 0.0109(9)
C42 0.0453(14) 0.0349(12) 0.0574(15) 0.0227(11) 0.0346(12) 0.0083(10)

loop_
_atom_type_symbol
_atom_type_description
_atom_type_scat_dispersion_real
_atom_type_scat_dispersion_imag
_atom_type_scat_source
C C 0.0033 0.0016 'International Tables Vol C Tables 4.2.6.8 and 6.1.1.4'
H H 0.0000 0.0000 'International Tables Vol C Tables 4.2.6.8 and 6.1.1.4'
Al Al 0.0645 0.0514 'International Tables Vol C Tables 4.2.6.8 and 6.1.1.4'
Cl Cl 0.1484 0.1585 'International Tables Vol C Tables 4.2.6.8 and 6.1.1.4'
N N 0.0061 0.0033 'International Tables Vol C Tables 4.2.6.8 and 6.1.1.4'
O O 0.0106 0.0060 'International Tables Vol C Tables 4.2.6.8 and 6.1.1.4'

loop_
_geom_angle_atom_site_label_1
_geom_angle_atom_site_label_2
_geom_angle_atom_site_label_3
_geom_angle
_geom_angle_site_symmetry_1
_geom_angle_site_symmetry_3
_geom_angle_publ_flag
O1 Al1 Cl1 119.71(5) . . ?
O1 Al1 N1 89.55(6) . . ?
O1 Al1 N2 90.28(6) . . ?
O2 Al1 Cl1 118.15(5) . . ?
O2 Al1 O1 122.14(6) . . ?
O2 Al1 N1 90.91(6) . . ?
O2 Al1 N2 90.16(6) . . ?
N1 Al1 Cl1 89.35(5) . . ?
N1 Al1 N2 178.83(6) . . ?
N2 Al1 Cl1 89.72(5) . . ?
C15 O1 Al1 135.72(11) . . ?
C30 O2 Al1 135.77(11) . . ?
C11 O3 C8 112.42(14) . . ?
C5 O4 C2 112.16(13) . . ?
C1 N1 Al1 110.04(11) . . ?
C1 N1 C6 107.01(13) . . ?
C1 N1 C13 112.04(14) . . ?
C6 N1 Al1 114.37(11) . . ?
C6 N1 C13 108.91(14) . . ?
C13 N1 Al1 104.57(10) . . ?
C7 N2 Al1 111.19(10) . . ?
C7 N2 C12 107.01(14) . . ?
C7 N2 C28 111.38(13) . . ?
C12 N2 Al1 113.20(11) . . ?
C12 N2 C28 109.54(13) . . ?
C28 N2 Al1 104.59(10) . . ?
N1 C1 H1A 108.7 . . ?
N1 C1 H1B 108.7 . . ?
N1 C1 C2 114.24(15) . . ?
H1A C1 H1B 107.6 . . ?
C2 C1 H1A 108.7 . . ?
C2 C1 H1B 108.7 . . ?
O4 C2 C1 110.25(14) . . ?
O4 C2 H2 109.8 . . ?
O4 C2 C3 106.26(15) . . ?
C1 C2 H2 109.8 . . ?
C3 C2 C1 110.73(15) . . ?
C3 C2 H2 109.8 . . ?
C2 C3 H3A 109.5 . . ?
C2 C3 H3B 109.5 . . ?
C2 C3 H3C 109.5 . . ?
H3A C3 H3B 109.5 . . ?
H3A C3 H3C 109.5 . . ?
H3B C3 H3C 109.5 . . ?
H4A C4 H4B 109.5 . . ?
H4A C4 H4C 109.5 . . ?
H4B C4 H4C 109.5 . . ?
C5 C4 H4A 109.5 . . ?
C5 C4 H4B 109.5 . . ?
C5 C4 H4C 109.5 . . ?
O4 C5 C4 107.71(15) . . ?
O4 C5 H5 109.1 . . ?
O4 C5 C6 111.32(15) . . ?
C4 C5 H5 109.1 . . ?
C4 C5 C6 110.61(16) . . ?
C6 C5 H5 109.1 . . ?
N1 C6 C5 113.88(15) . . ?
N1 C6 H6A 108.8 . . ?
N1 C6 H6B 108.8 . . ?
C5 C6 H6A 108.8 . . ?
C5 C6 H6B 108.8 . . ?
H6A C6 H6B 107.7 . . ?
N2 C7 H7A 108.7 . . ?
N2 C7 H7B 108.7 . . ?
N2 C7 C8 114.02(14) . . ?
H7A C7 H7B 107.6 . . ?
C8 C7 H7A 108.7 . . ?
C8 C7 H7B 108.7 . . ?
O3 C8 C7 110.23(14) . . ?
O3 C8 H8 109.8 . . ?
O3 C8 C9 106.15(15) . . ?
C7 C8 H8 109.8 . . ?
C9 C8 C7 110.87(15) . . ?
C9 C8 H8 109.8 . . ?
C8 C9 H9A 109.5 . . ?
C8 C9 H9B 109.5 . . ?
C8 C9 H9C 109.5 . . ?
H9A C9 H9B 109.5 . . ?
H9A C9 H9C 109.5 . . ?
H9B C9 H9C 109.5 . . ?
H10A C10 H10B 109.5 . . ?
H10A C10 H10C 109.5 . . ?
H10B C10 H10C 109.5 . . ?
C11 C10 H10A 109.5 . . ?
C11 C10 H10B 109.5 . . ?
C11 C10 H10C 109.5 . . ?
O3 C11 C10 107.53(16) . . ?
O3 C11 H11 109.1 . . ?
O3 C11 C12 111.04(15) . . ?
C10 C11 H11 109.1 . . ?
C10 C11 C12 110.80(16) . . ?
C12 C11 H11 109.1 . . ?
N2 C12 C11 114.28(14) . . ?
N2 C12 H12A 108.7 . . ?
N2 C12 H12B 108.7 . . ?
C11 C12 H12A 108.7 . . ?
C11 C12 H12B 108.7 . . ?
H12A C12 H12B 107.6 . . ?
N1 C13 H13A 108.9 . . ?
N1 C13 H13B 108.9 . . ?
H13A C13 H13B 107.7 . . ?
C14 C13 N1 113.37(14) . . ?
C14 C13 H13A 108.9 . . ?
C14 C13 H13B 108.9 . . ?
C15 C14 C13 119.64(16) . . ?
C19 C14 C13 119.05(16) . . ?
C19 C14 C15 121.31(17) . . ?
O1 C15 C14 119.83(16) . . ?
O1 C15 C16 121.49(16) . . ?
C14 C15 C16 118.68(16) . . ?
C15 C16 C20 122.23(16) . . ?
C17 C16 C15 117.47(16) . . ?
C17 C16 C20 120.30(16) . . ?
C16 C17 H17 117.7 . . ?
C16 C17 C18 124.51(17) . . ?
C18 C17 H17 117.7 . . ?
C17 C18 C24 120.16(17) . . ?
C19 C18 C17 116.26(16) . . ?
C19 C18 C24 123.57(16) . . ?
C14 C19 H19 119.2 . . ?
C18 C19 C14 121.54(17) . . ?
C18 C19 H19 119.2 . . ?
C16 C20 C21 109.72(15) . . ?
C16 C20 C22 109.29(15) . . ?
C22 C20 C21 112.36(15) . . ?
C23 C20 C16 112.18(15) . . ?
C23 C20 C21 105.98(16) . . ?
C23 C20 C22 107.30(16) . . ?
C20 C21 H21A 109.5 . . ?
C20 C21 H21B 109.5 . . ?
C20 C21 H21C 109.5 . . ?
H21A C21 H21B 109.5 . . ?
H21A C21 H21C 109.5 . . ?
H21B C21 H21C 109.5 . . ?
C20 C22 H22A 109.5 . . ?
C20 C22 H22B 109.5 . . ?
C20 C22 H22C 109.5 . . ?
H22A C22 H22B 109.5 . . ?
H22A C22 H22C 109.5 . . ?
H22B C22 H22C 109.5 . . ?
C20 C23 H23A 109.5 . . ?
C20 C23 H23B 109.5 . . ?
C20 C23 H23C 109.5 . . ?
H23A C23 H23B 109.5 . . ?
H23A C23 H23C 109.5 . . ?
H23B C23 H23C 109.5 . . ?
C18 C24 C26 108.43(15) . . ?
C25 C24 C18 110.67(16) . . ?
C25 C24 C26 109.39(19) . . ?
C27 C24 C18 112.15(16) . . ?
C27 C24 C25 108.07(17) . . ?
C27 C24 C26 108.07(16) . . ?
C24 C25 H25A 109.5 . . ?
C24 C25 H25B 109.5 . . ?
C24 C25 H25C 109.5 . . ?
H25A C25 H25B 109.5 . . ?
H25A C25 H25C 109.5 . . ?
H25B C25 H25C 109.5 . . ?
C24 C26 H26A 109.5 . . ?
C24 C26 H26B 109.5 . . ?
C24 C26 H26C 109.5 . . ?
H26A C26 H26B 109.5 . . ?
H26A C26 H26C 109.5 . . ?
H26B C26 H26C 109.5 . . ?
C24 C27 H27A 109.5 . . ?
C24 C27 H27B 109.5 . . ?
C24 C27 H27C 109.5 . . ?
H27A C27 H27B 109.5 . . ?
H27A C27 H27C 109.5 . . ?
H27B C27 H27C 109.5 . . ?
N2 C28 H28A 108.9 . . ?
N2 C28 H28B 108.9 . . ?
H28A C28 H28B 107.7 . . ?
C29 C28 N2 113.36(14) . . ?
C29 C28 H28A 108.9 . . ?
C29 C28 H28B 108.9 . . ?
C30 C29 C28 120.29(16) . . ?
C34 C29 C28 118.77(16) . . ?
C34 C29 C30 120.91(16) . . ?
O2 C30 C29 119.56(15) . . ?
O2 C30 C31 121.37(15) . . ?
C29 C30 C31 119.06(16) . . ?
C30 C31 C35 122.04(15) . . ?
C32 C31 C30 117.30(16) . . ?
C32 C31 C35 120.64(16) . . ?
C31 C32 H32 117.8 . . ?
C33 C32 C31 124.47(17) . . ?
C33 C32 H32 117.8 . . ?
C32 C33 C39 120.34(16) . . ?
C34 C33 C32 116.44(16) . . ?
C34 C33 C39 123.22(16) . . ?
C29 C34 H34 119.1 . . ?
C33 C34 C29 121.74(17) . . ?
C33 C34 H34 119.1 . . ?
C31 C35 C36 109.41(15) . . ?
C31 C35 C37 109.12(15) . . ?
C36 C35 C37 111.83(15) . . ?
C38 C35 C31 112.84(15) . . ?
C38 C35 C36 106.90(16) . . ?
C38 C35 C37 106.75(15) . . ?
C35 C36 H36A 109.5 . . ?
C35 C36 H36B 109.5 . . ?
C35 C36 H36C 109.5 . . ?
H36A C36 H36B 109.5 . . ?
H36A C36 H36C 109.5 . . ?
H36B C36 H36C 109.5 . . ?
C35 C37 H37A 109.5 . . ?
C35 C37 H37B 109.5 . . ?
C35 C37 H37C 109.5 . . ?
H37A C37 H37B 109.5 . . ?
H37A C37 H37C 109.5 . . ?
H37B C37 H37C 109.5 . . ?
C35 C38 H38A 109.5 . . ?
C35 C38 H38B 109.5 . . ?
C35 C38 H38C 109.5 . . ?
H38A C38 H38B 109.5 . . ?
H38A C38 H38C 109.5 . . ?
H38B C38 H38C 109.5 . . ?
C33 C39 C42 109.91(16) . . ?
C40 C39 C33 109.16(16) . . ?
C40 C39 C42 109.87(19) . . ?
C41 C39 C33 112.34(15) . . ?
C41 C39 C40 108.07(17) . . ?
C41 C39 C42 107.45(17) . . ?
C39 C40 H40A 109.5 . . ?
C39 C40 H40B 109.5 . . ?
C39 C40 H40C 109.5 . . ?
H40A C40 H40B 109.5 . . ?
H40A C40 H40C 109.5 . . ?
H40B C40 H40C 109.5 . . ?
C39 C41 H41A 109.5 . . ?
C39 C41 H41B 109.5 . . ?
C39 C41 H41C 109.5 . . ?
H41A C41 H41B 109.5 . . ?
H41A C41 H41C 109.5 . . ?
H41B C41 H41C 109.5 . . ?
C39 C42 H42A 109.5 . . ?
C39 C42 H42B 109.5 . . ?
C39 C42 H42C 109.5 . . ?
H42A C42 H42B 109.5 . . ?
H42A C42 H42C 109.5 . . ?
H42B C42 H42C 109.5 . . ?

loop_
_geom_bond_atom_site_label_1
_geom_bond_atom_site_label_2
_geom_bond_distance
_geom_bond_site_symmetry_2
_geom_bond_publ_flag
Cl1 Al1 2.1986(7) . ?
Al1 O1 1.7673(13) . ?
Al1 O2 1.7666(13) . ?
Al1 N1 2.1303(15) . ?
Al1 N2 2.1319(15) . ?
O1 C15 1.362(2) . ?
O2 C30 1.361(2) . ?
O3 C8 1.432(2) . ?
O3 C11 1.429(2) . ?
O4 C2 1.434(2) . ?
O4 C5 1.429(2) . ?
N1 C1 1.494(2) . ?
N1 C6 1.499(2) . ?
N1 C13 1.502(2) . ?
N2 C7 1.495(2) . ?
N2 C12 1.500(2) . ?
N2 C28 1.502(2) . ?
C1 H1A 0.9700 . ?
C1 H1B 0.9700 . ?
C1 C2 1.519(2) . ?
C2 H2 0.9800 . ?
C2 C3 1.516(3) . ?
C3 H3A 0.9600 . ?
C3 H3B 0.9600 . ?
C3 H3C 0.9600 . ?
C4 H4A 0.9600 . ?
C4 H4B 0.9600 . ?
C4 H4C 0.9600 . ?
C4 C5 1.513(3) . ?
C5 H5 0.9800 . ?
C5 C6 1.524(2) . ?
C6 H6A 0.9700 . ?
C6 H6B 0.9700 . ?
C7 H7A 0.9700 . ?
C7 H7B 0.9700 . ?
C7 C8 1.523(2) . ?
C8 H8 0.9800 . ?
C8 C9 1.514(3) . ?
C9 H9A 0.9600 . ?
C9 H9B 0.9600 . ?
C9 H9C 0.9600 . ?
C10 H10A 0.9600 . ?
C10 H10B 0.9600 . ?
C10 H10C 0.9600 . ?
C10 C11 1.511(3) . ?
C11 H11 0.9800 . ?
C11 C12 1.523(2) . ?
C12 H12A 0.9700 . ?
C12 H12B 0.9700 . ?
C13 H13A 0.9700 . ?
C13 H13B 0.9700 . ?
C13 C14 1.502(2) . ?
C14 C15 1.400(2) . ?
C14 C19 1.393(2) . ?
C15 C16 1.418(3) . ?
C16 C17 1.393(2) . ?
C16 C20 1.536(2) . ?
C17 H17 0.9300 . ?
C17 C18 1.403(3) . ?
C18 C19 1.383(3) . ?
C18 C24 1.534(3) . ?
C19 H19 0.9300 . ?
C20 C21 1.539(3) . ?
C20 C22 1.539(3) . ?
C20 C23 1.534(3) . ?
C21 H21A 0.9600 . ?
C21 H21B 0.9600 . ?
C21 H21C 0.9600 . ?
C22 H22A 0.9600 . ?
C22 H22B 0.9600 . ?
C22 H22C 0.9600 . ?
C23 H23A 0.9600 . ?
C23 H23B 0.9600 . ?
C23 H23C 0.9600 . ?
C24 C25 1.530(3) . ?
C24 C26 1.538(3) . ?
C24 C27 1.530(3) . ?
C25 H25A 0.9600 . ?
C25 H25B 0.9600 . ?
C25 H25C 0.9600 . ?
C26 H26A 0.9600 . ?
C26 H26B 0.9600 . ?
C26 H26C 0.9600 . ?
C27 H27A 0.9600 . ?
C27 H27B 0.9600 . ?
C27 H27C 0.9600 . ?
C28 H28A 0.9700 . ?
C28 H28B 0.9700 . ?
C28 C29 1.500(2) . ?
C29 C30 1.402(2) . ?
C29 C34 1.394(2) . ?
C30 C31 1.419(2) . ?
C31 C32 1.399(2) . ?
C31 C35 1.540(2) . ?
C32 H32 0.9300 . ?
C32 C33 1.398(3) . ?
C33 C34 1.385(3) . ?
C33 C39 1.534(2) . ?
C34 H34 0.9300 . ?
C35 C36 1.540(3) . ?
C35 C37 1.545(3) . ?
C35 C38 1.534(3) . ?
C36 H36A 0.9600 . ?
C36 H36B 0.9600 . ?
C36 H36C 0.9600 . ?
C37 H37A 0.9600 . ?
C37 H37B 0.9600 . ?
C37 H37C 0.9600 . ?
C38 H38A 0.9600 . ?
C38 H38B 0.9600 . ?
C38 H38C 0.9600 . ?
C39 C40 1.529(3) . ?
C39 C41 1.524(3) . ?
C39 C42 1.534(3) . ?
C40 H40A 0.9600 . ?
C40 H40B 0.9600 . ?
C40 H40C 0.9600 . ?
C41 H41A 0.9600 . ?
C41 H41B 0.9600 . ?
C41 H41C 0.9600 . ?
C42 H42A 0.9600 . ?
C42 H42B 0.9600 . ?
C42 H42C 0.9600 . ?
